data_7111122
loop_
_publ_author_name
'Rodgers, Jennifer A.'
'Harrison, William T. A.'

_publ_section_title
;
 Ethylenediamine zinc hydrogen phosphite, [H2N(CH2)2NH2]0.5&#x00B7;ZnHPO3,
 containing two independent, interpenetrating, mixed inorganic/organic
 networks
;
_journal_issue 23
_journal_name_full 'Chemical Communications'
_journal_page_first 2385
_journal_paper_doi 10.1039/b007268k
_journal_year 2000
_chemical_compound_source
;
?
;
_chemical_formula_moiety ' C1 H5 Zn1 P1 O3 N1 '
_chemical_formula_sum 'C H5 N O3 P Zn'
_chemical_formula_weight 175.42
_chemical_melting_point ?
_chemical_name_systematic
;
?
;
_space_group_IT_number 14
_symmetry_cell_setting monoclinic
_symmetry_space_group_name_Hall '-P 2yn'
_symmetry_space_group_name_H-M 'P 1 21/n 1'
_atom_sites_solution_hydrogens difmap
_atom_sites_solution_primary direct
_atom_sites_solution_secondary difmap
_audit_creation_date 00-06-19
_audit_creation_method CRYSTALS_ver_07-07-97
_cell_angle_alpha 90.
_cell_angle_beta 102.066(1)
_cell_angle_gamma 90.
_cell_formula_units_Z 4
_cell_length_a 5.9335(3)
_cell_length_b 10.886(5)
_cell_length_c 7.7611(4)
_cell_measurement_reflns_used 3479
_cell_measurement_temperature 298
_cell_measurement_theta_max 65.0
_cell_measurement_theta_min 6.4
_cell_volume 490.2(2)
_diffrn_ambient_temperature 298
_diffrn_measurement_method \w/2\q
_diffrn_radiation_type 'Mo K\a'
_diffrn_radiation_wavelength 0.71073
_diffrn_reflns_av_R_equivalents 0.02
_diffrn_reflns_number 4999
_diffrn_reflns_theta_max 32.5
_diffrn_reflns_theta_min 0.00
_diffrn_standards_decay_% 0.00
_exptl_absorpt_coefficient_mu 5.22
_exptl_absorpt_correction_T_max 0.928
_exptl_absorpt_correction_T_min 0.543
_exptl_absorpt_correction_type multi-scan
_exptl_absorpt_process_details SADABS
_exptl_crystal_colour ' colourless '
_exptl_crystal_density_diffrn 2.38
_exptl_crystal_density_meas ?
_exptl_crystal_description ' fragment '
_exptl_crystal_F_000 348
_exptl_crystal_size_max 0.31
_exptl_crystal_size_mid 0.24
_exptl_crystal_size_min 0.18
_refine_diff_density_max 0.87
_refine_diff_density_min -0.40
_refine_ls_extinction_coef 9.4(20)
_refine_ls_extinction_method 'Larson 1970 Crystallographic Computing eq 22'
_refine_ls_goodness_of_fit_obs 1.0219
_refine_ls_hydrogen_treatment refall
_refine_ls_matrix_type full
_refine_ls_number_parameters 85
_refine_ls_number_reflns 1649
_refine_ls_R_factor_obs 0.0217
_refine_ls_shift/su_max 0.001618
_refine_ls_structure_factor_coef F
_refine_ls_weighting_details
;
 Chebychev polynomial with   3 parameters (Carruthers & Watkin, 1979)
 0.552 0.439 0.353
;
_refine_ls_weighting_scheme calc
_refine_ls_wR_factor_obs 0.0263
_reflns_limit_h_max 8
_reflns_limit_h_min -8
_reflns_limit_k_max 16
_reflns_limit_k_min 0
_reflns_limit_l_max 11
_reflns_limit_l_min 0
_reflns_number_observed 1649
_reflns_number_total 1752
_reflns_observed_criterion >1.00\s(I)
_cod_data_source_file b007268ksup1.cif
_cod_data_source_block jp01
_cod_depositor_comments
;
The following automatic conversions were performed:

'_chemical_melting_point' value 'not measured' was changed to '?' -
the value is undefined or not given.

'_symmetry_cell_setting' value
'Monoclinic ' changed to 'monoclinic' according to
/home/saulius/struct/CIF-dictionaries/cif_core.dic dictionary named
'cif_core.dic' version 2.4.2 from 2011-04-26.

Automatic conversion script
Id: cif_fix_values 1891 2012-01-12 08:04:46Z andrius 

The following automatic conversions were performed:

'_exptl_crystal_density_meas' value 'not measured' was changed to '?'
- the value is perceived as not measured.

Automatic conversion script
Id: cif_fix_values 3008 2015-01-20 13:52:24Z robertas 
;
_cod_original_cell_volume 490.2
_cod_original_sg_symbol_H-M 'P 1 21/n 1 '
_cod_original_formula_sum ' C1 H5 Zn1 P1 O3 N1 '
_cod_database_code 7111122

loop_
_symmetry_equiv_pos_as_xyz
x,y,z
-x,-y,-z
-x+1/2,y+1/2,-z+1/2
x+1/2,-y+1/2,z+1/2

loop_
_atom_site_aniso_label
_atom_site_aniso_U_11
_atom_site_aniso_U_22
_atom_site_aniso_U_33
_atom_site_aniso_U_23
_atom_site_aniso_U_13
_atom_site_aniso_U_12
Zn1 0.02082(9) 0.01316(8) 0.01675(9) 0.00063(4) 0.00732(5) 0.00145(4)
P1 0.01927(13) 0.01374(13) 0.01574(12) -0.00040(9) 0.00589(9) 0.00095(9)
O1 0.0507(6) 0.0183(4) 0.0343(5) -0.0085(4) 0.0234(5) -0.0110(4)
O2 0.0342(5) 0.0183(4) 0.0310(5) -0.0044(3) 0.0149(4) 0.0072(3)
O3 0.0403(6) 0.0265(5) 0.0262(5) 0.0063(4) 0.0214(4) 0.0083(4)
N1 0.0223(5) 0.0206(4) 0.0213(5) 0.0000(3) 0.0038(4) 0.0013(3)
C1 0.0231(5) 0.0233(5) 0.0227(5) -0.0011(4) 0.0016(4) 0.0045(4)

loop_
_atom_site_label
_atom_site_fract_x
_atom_site_fract_y
_atom_site_fract_z
_atom_site_U_iso_or_equiv
_atom_site_occupancy
_atom_site_thermal_displace_type
Zn1 0.03319(2) 0.879144(12) 0.769487(17) 0.0164 1.0000 Uani
P1 0.27766(5) 0.65160(3) 0.59762(4) 0.0159 1.0000 Uani
O1 0.1754(2) 1.03914(9) 0.78564(16) 0.0323 1.0000 Uani
O2 0.2524(2) 0.76399(9) 0.70734(14) 0.0267 1.0000 Uani
O3 -0.0393(2) 0.8276(1) 0.99015(15) 0.0289 1.0000 Uani
N1 -0.2478(2) 0.8908(1) 0.57248(16) 0.0215 1.0000 Uani
C1 -0.3958(2) 0.99985(12) 0.57607(18) 0.0235 1.0000 Uani
H1 0.076(4) 0.6309(18) 0.485(3) 0.023(5) 1.0000 Uiso
H2 -0.196(5) 0.889(2) 0.478(4) 0.035(6) 1.0000 Uiso
H3 -0.341(4) 0.825(2) 0.561(4) 0.035(6) 1.0000 Uiso
H4 -0.434(5) 1.004(2) 0.689(4) 0.039(6) 1.0000 Uiso
H5 -0.306(4) 1.071(3) 0.571(4) 0.039(6) 1.0000 Uiso

loop_
_atom_type_symbol
_atom_type_scat_dispersion_real
_atom_type_scat_dispersion_imag
_atom_type_scat_Cromer_Mann_a1
_atom_type_scat_Cromer_Mann_b1
_atom_type_scat_Cromer_Mann_a2
_atom_type_scat_Cromer_Mann_b2
_atom_type_scat_Cromer_Mann_a3
_atom_type_scat_Cromer_Mann_b3
_atom_type_scat_Cromer_Mann_a4
_atom_type_scat_Cromer_Mann_b4
_atom_type_scat_Cromer_Mann_c
_atom_type_scat_source
'Zn  ' 0.2220 1.4310 14.0743 3.2655 7.0318 0.2333 5.1652 10.3163 2.4100 58.7097 1.3041 International_Tables_Vol_IV_Table_2.2B
'P   ' 0.0900 0.0950 6.4345 1.9067 4.1791 27.1570 1.7800 0.5260 1.4908 68.1645 1.1149 International_Tables_Vol_IV_Table_2.2B
'O   ' 0.0080 0.0060 3.0485 13.2771 2.2868 5.7011 1.5463 0.3239 0.8670 32.9089 0.2508 International_Tables_Vol_IV_Table_2.2B
'N   ' 0.0040 0.0030 12.2126 0.0057 3.1322 9.8933 2.0125 28.9975 1.1663 0.5826 -11.5290 International_Tables_Vol_IV_Table_2.2B
'C   ' 0.0020 0.0020 2.3100 20.8439 1.0200 10.2075 1.5886 0.5687 0.8650 51.6512 0.2156 International_Tables_Vol_IV_Table_2.2B
'H   ' 0.0000 0.0000 0.4930 10.5109 0.3229 26.1257 0.1402 3.1424 0.0408 57.7997 0.0030 International_Tables_Vol_IV_Table_2.2B

loop_
_geom_angle_atom_site_label_1
_geom_angle_site_symmetry_1
_geom_angle_atom_site_label_2
_geom_angle_atom_site_label_3
_geom_angle_site_symmetry_3
_geom_angle
_geom_angle_publ_flag
O1 . Zn1 O2 . 107.04(5) yes
O1 . Zn1 O3 . 112.32(5) yes
O2 . Zn1 O3 . 108.53(4) yes
O1 . Zn1 N1 . 105.89(5) yes
O2 . Zn1 N1 . 110.08(5) yes
O3 . Zn1 N1 . 112.81(5) yes
O1 3_546 P1 O2 . 110.12(6) yes
O1 3_546 P1 O3 4_564 112.72(7) yes
O2 . P1 O3 4_564 110.76(6) yes
O1 3_546 P1 H1 . 106.3(9) no
O2 . P1 H1 . 108.7(9) no
O3 4_564 P1 H1 . 108.0(10) no
Zn1 . O1 P1 3_556 142.44(7) yes
Zn1 . O2 P1 . 144.29(8) yes
Zn1 . O3 P1 4_465 139.50(7) yes
Zn1 . N1 C1 . 115.84(8) yes
Zn1 . N1 H2 . 104.9(19) no
C1 . N1 H2 . 111.3(17) no
Zn1 . N1 H3 . 114.7(17) no
C1 . N1 H3 . 106.6(16) no
H2 . N1 H3 . 102.8(23) no
N1 . C1 C1 2_476 112.10(14) yes
N1 . C1 H4 . 108.5(16) no
C1 2_476 C1 H4 . 113.6(16) no
N1 . C1 H5 . 108.2(16) no
C1 2_476 C1 H5 . 109.8(17) no
H4 . C1 H5 . 104.2(24) no

loop_
_geom_bond_atom_site_label_1
_geom_bond_atom_site_label_2
_geom_bond_site_symmetry_2
_geom_bond_distance
_geom_bond_publ_flag
Zn1 O1 . 1.928(1) yes
Zn1 O2 . 1.9386(9) yes
Zn1 O3 . 1.934(1) yes
Zn1 N1 . 2.0171(12) yes
P1 O1 3_546 1.514(1) yes
P1 O2 . 1.516(1) yes
P1 O3 4_564 1.518(1) yes
P1 H1 . 1.35(3) no
N1 C1 . 1.4804(17) yes
N1 H2 . 0.85(3) no
N1 H3 . 0.90(3) no
C1 C1 2_476 1.520(3) yes
C1 H4 . 0.95(3) no
C1 H5 . 0.94(3) no
